data_9000383
loop_
_publ_author_name
'Blount, A. M.'

_publ_section_title
;
 The crystal structure of crandallite
;
_journal_name_full 'American Mineralogist'
_journal_page_first 41
_journal_page_last 47
_journal_volume 59
_journal_year 1974
_chemical_compound_source 'Clay Canyon, Fairfield, Utah, USA'
_chemical_formula_sum 'Al3 Ca1.002 O14 P2'
_chemical_name_mineral Crandallite
_space_group_IT_number 166
_symmetry_space_group_name_Hall '-R 3 2"'
_symmetry_space_group_name_H-M 'R -3 m :H'
_cell_angle_alpha 90
_cell_angle_beta 90
_cell_angle_gamma 120
_cell_length_a 7.005
_cell_length_b 7.005
_cell_length_c 16.192
_cell_formula_units_Z 3
_cell_volume 688.093
_database_code_amcsd 0000392
_exptl_crystal_density_diffrn 2.947
_cod_original_sg_symbol_H-M 'R -3 m'
_cod_original_formula_sum 'Ca1.002 P2 Al3 O14'
_cod_database_code 9000383

loop_
_space_group_symop_operation_xyz
x,y,z
2/3+x,1/3+y,1/3+z
1/3+x,2/3+y,2/3+z
x,x-y,z
2/3+x,1/3+x-y,1/3+z
1/3+x,2/3+x-y,2/3+z
y,x,-z
2/3+y,1/3+x,1/3-z
1/3+y,2/3+x,2/3-z
-x+y,y,z
2/3-x+y,1/3+y,1/3+z
1/3-x+y,2/3+y,2/3+z
-x,-x+y,-z
2/3-x,1/3-x+y,1/3-z
1/3-x,2/3-x+y,2/3-z
-y,-x,z
2/3-y,1/3-x,1/3+z
1/3-y,2/3-x,2/3+z
x-y,-y,-z
2/3+x-y,1/3-y,1/3-z
1/3+x-y,2/3-y,2/3-z
y,-x+y,-z
2/3+y,1/3-x+y,1/3-z
1/3+y,2/3-x+y,2/3-z
-x+y,-x,z
2/3-x+y,1/3-x,1/3+z
1/3-x+y,2/3-x,2/3+z
-x,-y,-z
2/3-x,1/3-y,1/3-z
1/3-x,2/3-y,2/3-z
-y,x-y,z
2/3-y,1/3+x-y,1/3+z
1/3-y,2/3+x-y,2/3+z
x-y,x,-z
2/3+x-y,1/3+x,1/3-z
1/3+x-y,2/3+x,2/3-z

loop_
_atom_site_aniso_label
_atom_site_aniso_U_11
_atom_site_aniso_U_22
_atom_site_aniso_U_33
_atom_site_aniso_U_12
_atom_site_aniso_U_13
_atom_site_aniso_U_23
Ca 0.01119 0.03114 0.00398 0.01547 0.00015 0.00035
P 0.00746 0.00746 0.00598 0.00373 0.00000 0.00000
Al 0.00522 0.00429 0.00664 0.00224 0.00025 0.00000
O1 0.01137 0.01137 0.01063 0.00578 0.00000 0.00000
O2 0.01771 0.01771 0.00797 0.01454 0.00015 -0.00015
O3 0.00671 0.00671 0.00797 0.00354 0.00050 -0.00050

loop_
_atom_site_label
_atom_site_fract_x
_atom_site_fract_y
_atom_site_fract_z
_atom_site_occupancy
Ca 0.04400 0.00000 0.00000 0.16700
P 0.00000 0.00000 0.31370 1.00000
Al 0.50000 0.00000 0.50000 1.00000
O1 0.00000 0.00000 0.40760 1.00000
O2 0.21420 -0.21420 0.94710 1.00000
O3 0.12370 -0.12370 0.13530 1.00000

loop_
_cod_related_entry_id
_cod_related_entry_database
_cod_related_entry_code
1 AMCSD 0000392
